data_4334803
loop_
_publ_author_name
'Mikko M. H\"anninen'
'Petriina Paturi'
'Heikki M. Tuononen'
'Reijo Sillanp\"a\"a'
'Ari Lehtonen'

_publ_section_title
;
 Heptacoordinated Molybdenum(VI) Complexes of Phenylenediamine
 Bis(phenolate): A Stable Molybdenum Amidophenoxide Radical
;
_journal_name_full 'Inorganic Chemistry'
_journal_page_first 5714
_journal_page_last 5721
_journal_paper_doi 10.1021/ic302355b
_journal_volume 52
_journal_year 2013
_chemical_compound_source 'synthesis as described'
_chemical_formula_moiety 'C37 H51 Cl2 Mo N3 O3, C H4 O'
_chemical_formula_sum 'C38 H55 Cl2 Mo N3 O4'
_chemical_formula_weight 784.69
_chemical_name_systematic
;
 ?
;
_space_group_IT_number 62
_symmetry_cell_setting orthorhombic
_symmetry_Int_Tables_number 62
_symmetry_space_group_name_Hall '-P 2n 2ac'
_symmetry_space_group_name_H-M 'P c m n'
_atom_sites_solution_hydrogens geom
_atom_sites_solution_primary direct
_atom_sites_solution_secondary difmap
_audit_conform_dict_location ftp://ftp.iucr.org/pub/cif_core.dic
_audit_conform_dict_name cif_core.dic
_audit_conform_dict_version 2.3
_audit_creation_date 2012-02-17T11:31:53-00:00
_audit_creation_method 'WinGX routine CIF_UPDATE'
_cell_angle_alpha 90
_cell_angle_beta 90
_cell_angle_gamma 90
_cell_formula_units_Z 4
_cell_length_a 9.6936(4)
_cell_length_b 18.1092(8)
_cell_length_c 22.5803(12)
_cell_measurement_reflns_used 4848
_cell_measurement_temperature 223(2)
_cell_measurement_theta_max 27.878
_cell_measurement_theta_min 0.407
_cell_measurement_wavelength 0.71073
_cell_volume 3963.8(3)
_computing_cell_refinement 'HKL Scalepack (Otwinowski & Minor 1997)'
_computing_data_collection 'Collect (Bruker AXS BV, 1997-2004)'
_computing_data_reduction 'HKL Denzo and Scalepack (Otwinowski & Minor 1997)'
_computing_molecular_graphics 'Ortep-3 for Windows (Farrugia, 1997)'
_computing_publication_material 'WinGX publication routines (Farrugia, 1999)'
_computing_structure_refinement 'SHELXL-97 (Sheldrick, 2008)'
_computing_structure_solution 'SIR-97 (Altomare et. al., 1999)'
_diffrn_ambient_temperature 223(2)
_diffrn_detector 'CCD plate'
_diffrn_detector_area_resol_mean 9
_diffrn_measured_fraction_theta_full 0.992
_diffrn_measured_fraction_theta_max 0.992
_diffrn_measurement_device '95mm CCD camera on \k-goniostat'
_diffrn_measurement_device_type KappaCCD
_diffrn_measurement_method 'CCD rotation images, thick slices'
_diffrn_radiation_monochromator 'horizonally mounted graphite crystal'
_diffrn_radiation_probe x-ray
_diffrn_radiation_type MoK\a
_diffrn_radiation_wavelength 0.71073
_diffrn_reflns_av_R_equivalents 0.0162
_diffrn_reflns_av_unetI/netI 0.0224
_diffrn_reflns_limit_h_max 11
_diffrn_reflns_limit_h_min -11
_diffrn_reflns_limit_k_max 22
_diffrn_reflns_limit_k_min -22
_diffrn_reflns_limit_l_max 27
_diffrn_reflns_limit_l_min -27
_diffrn_reflns_number 7262
_diffrn_reflns_theta_full 25.99
_diffrn_reflns_theta_max 25.99
_diffrn_reflns_theta_min 2.55
_diffrn_source 'Enraf Nonius FR590'
_exptl_absorpt_coefficient_mu 0.506
_exptl_absorpt_correction_type none
_exptl_crystal_colour 'dark brown'
_exptl_crystal_density_diffrn 1.315
_exptl_crystal_description block
_exptl_crystal_F_000 1648
_exptl_crystal_size_max 0.4
_exptl_crystal_size_mid 0.2
_exptl_crystal_size_min 0.2
_refine_diff_density_max 0.327
_refine_diff_density_min -0.522
_refine_diff_density_rms 0.064
_refine_ls_extinction_method none
_refine_ls_goodness_of_fit_ref 1.119
_refine_ls_hydrogen_treatment constr
_refine_ls_matrix_type full
_refine_ls_number_parameters 279
_refine_ls_number_reflns 3989
_refine_ls_number_restraints 12
_refine_ls_restrained_S_all 1.123
_refine_ls_R_factor_all 0.0455
_refine_ls_R_factor_gt 0.0402
_refine_ls_shift/su_max 0.001
_refine_ls_shift/su_mean 0
_refine_ls_structure_factor_coef Fsqd
_refine_ls_weighting_details 'calc w=1/[\s^2^(Fo^2^)+(0.0518P)^2^+3.4998P] where P=(Fo^2^+2Fc^2^)/3'
_refine_ls_weighting_scheme calc
_refine_ls_wR_factor_gt 0.1057
_refine_ls_wR_factor_ref 0.1089
_reflns_number_gt 3625
_reflns_number_total 3989
_reflns_threshold_expression >2\s(I)
_cod_data_source_file ic302355b_si_002.cif
_cod_data_source_block mocl2wie_meoh
_cod_database_code 4334803

loop_
_symmetry_equiv_pos_as_xyz
'x, y, z'
'-x+1/2, -y+1/2, z+1/2'
'x+1/2, -y, -z+1/2'
'-x, y+1/2, -z'
'-x, -y, -z'
'x-1/2, y-1/2, -z-1/2'
'-x-1/2, y, z-1/2'
'x, -y-1/2, z'

loop_
_atom_site_label
_atom_site_type_symbol
_atom_site_fract_x
_atom_site_fract_y
_atom_site_fract_z
_atom_site_U_iso_or_equiv
_atom_site_adp_type
_atom_site_occupancy
_atom_site_symmetry_multiplicity
_atom_site_calc_flag
_atom_site_refinement_flags
_atom_site_disorder_assembly
_atom_site_disorder_group
Mo Mo 1.07116(3) 0.25 0.080279(14) 0.03332(12) Uani 1 2 d S . .
Cl1 Cl 0.96652(13) 0.25 -0.01638(5) 0.0572(3) Uani 1 2 d S . .
Cl2 Cl 1.19465(10) 0.25 0.17279(4) 0.0453(2) Uani 1 2 d SD . .
O1 O 1.13286(19) 0.14669(10) 0.06763(8) 0.0401(4) Uani 1 1 d . . .
O2 O 1.2763(3) 0.25 0.03617(13) 0.0460(7) Uani 1 2 d S . .
N7 N 0.9206(2) 0.18285(11) 0.11524(10) 0.0355(5) Uani 1 1 d . . .
N2 N 1.4189(6) 0.25 -0.0409(2) 0.0871(15) Uani 1 2 d S . .
C1 C 1.0727(2) 0.08989(14) 0.09421(11) 0.0344(5) Uani 1 1 d . . .
C2 C 1.1238(3) 0.01709(15) 0.09323(12) 0.0385(6) Uani 1 1 d . . .
C3 C 1.0486(3) -0.03333(15) 0.12631(13) 0.0433(6) Uani 1 1 d . . .
H3 H 1.0775 -0.0829 0.1259 0.052 Uiso 1 1 calc R . .
C4 C 0.9318(3) -0.01521(15) 0.16047(13) 0.0420(6) Uani 1 1 d . A .
C5 C 0.8848(3) 0.05663(14) 0.15954(12) 0.0389(6) Uani 1 1 d . . .
H5 H 0.8084 0.0706 0.1826 0.047 Uiso 1 1 calc R . .
C6 C 0.9519(3) 0.10819(13) 0.12401(11) 0.0341(5) Uani 1 1 d . . .
C8 C 0.7905(3) 0.21135(14) 0.12655(13) 0.0391(6) Uani 1 1 d . . .
C9 C 0.6665(3) 0.17250(16) 0.13218(15) 0.0520(8) Uani 1 1 d . . .
H9 H 0.6654 0.1206 0.1306 0.062 Uiso 1 1 calc R . .
C10 C 0.5459(3) 0.21162(17) 0.14015(19) 0.0633(10) Uani 1 1 d . . .
H10 H 0.4625 0.186 0.1457 0.076 Uiso 1 1 calc R . .
C11 C 1.2508(3) -0.00334(15) 0.05670(14) 0.0470(7) Uani 1 1 d . . .
C12 C 1.2880(5) -0.0848(2) 0.0632(2) 0.0955(16) Uani 1 1 d . . .
H12A H 1.3058 -0.0958 0.1045 0.143 Uiso 1 1 calc R . .
H12B H 1.3699 -0.0954 0.04 0.143 Uiso 1 1 calc R . .
H12C H 1.212 -0.1149 0.0492 0.143 Uiso 1 1 calc R . .
C13 C 1.2223(4) 0.0128(2) -0.00866(15) 0.0693(10) Uani 1 1 d . . .
H13A H 1.1482 -0.0187 -0.0226 0.104 Uiso 1 1 calc R . .
H13B H 1.305 0.0032 -0.0316 0.104 Uiso 1 1 calc R . .
H13C H 1.1958 0.0641 -0.0132 0.104 Uiso 1 1 calc R . .
C14 C 1.3754(3) 0.0422(2) 0.07681(16) 0.0623(9) Uani 1 1 d . . .
H14A H 1.3557 0.0944 0.0716 0.093 Uiso 1 1 calc R . .
H14B H 1.4554 0.0289 0.0533 0.093 Uiso 1 1 calc R . .
H14C H 1.394 0.0324 0.1183 0.093 Uiso 1 1 calc R . .
C15 C 0.8579(3) -0.07421(16) 0.19738(14) 0.0541(8) Uani 1 1 d D . .
C16A C 0.7998(13) -0.1332(5) 0.1554(4) 0.095(4) Uani 0.455(10) 1 d PD A 1
H16A H 0.8742 -0.1538 0.1319 0.143 Uiso 0.455(10) 1 calc PR A 1
H16B H 0.7319 -0.1109 0.1294 0.143 Uiso 0.455(10) 1 calc PR A 1
H16C H 0.7566 -0.1721 0.1783 0.143 Uiso 0.455(10) 1 calc PR A 1
C17A C 0.9684(12) -0.1162(8) 0.2371(7) 0.106(5) Uani 0.455(10) 1 d P A 1
H17A H 0.9215 -0.1508 0.263 0.159 Uiso 0.455(10) 1 calc PR A 1
H17B H 1.0189 -0.0806 0.2608 0.159 Uiso 0.455(10) 1 calc PR A 1
H17C H 1.0322 -0.1427 0.2118 0.159 Uiso 0.455(10) 1 calc PR A 1
C18A C 0.7442(13) -0.0469(5) 0.2356(6) 0.095(5) Uani 0.455(10) 1 d PD A 1
H18A H 0.7006 -0.0883 0.2553 0.142 Uiso 0.455(10) 1 calc PR A 1
H18B H 0.6766 -0.0214 0.2114 0.142 Uiso 0.455(10) 1 calc PR A 1
H18C H 0.7811 -0.0132 0.2649 0.142 Uiso 0.455(10) 1 calc PR A 1
C16B C 0.9184(9) -0.1491(3) 0.1934(5) 0.081(3) Uani 0.545(10) 1 d PD A 2
H16D H 0.8656 -0.1828 0.2179 0.121 Uiso 0.545(10) 1 calc PR A 2
H16E H 1.0132 -0.1478 0.2071 0.121 Uiso 0.545(10) 1 calc PR A 2
H16F H 0.9161 -0.1657 0.1526 0.121 Uiso 0.545(10) 1 calc PR A 2
C17B C 0.8535(13) -0.0492(4) 0.2619(3) 0.084(3) Uani 0.545(10) 1 d PD A 2
H17D H 0.7943 -0.082 0.2843 0.125 Uiso 0.545(10) 1 calc PR A 2
H17E H 0.8176 0.0007 0.264 0.125 Uiso 0.545(10) 1 calc PR A 2
H17F H 0.9459 -0.0504 0.2783 0.125 Uiso 0.545(10) 1 calc PR A 2
C18B C 0.7015(8) -0.0750(5) 0.1759(5) 0.094(4) Uani 0.545(10) 1 d P A 2
H18D H 0.6972 -0.0918 0.1351 0.141 Uiso 0.545(10) 1 calc PR A 2
H18E H 0.6636 -0.0256 0.1786 0.141 Uiso 0.545(10) 1 calc PR A 2
H18F H 0.6485 -0.1082 0.2008 0.141 Uiso 0.545(10) 1 calc PR A 2
C19 C 1.2998(6) 0.25 -0.0169(3) 0.089(2) Uani 1 2 d S . .
H19 H 1.2232 0.25 -0.0424 0.106 Uiso 1 2 calc SR . .
C20 C 1.5445(8) 0.25 -0.0035(5) 0.126(3) Uani 1 2 d S . .
H20A H 1.6209 0.271 -0.0255 0.189 Uiso 0.5 1 calc PR . .
H20B H 1.5668 0.1997 0.0078 0.189 Uiso 0.5 1 calc PR . .
H20C H 1.528 0.2793 0.0318 0.189 Uiso 0.5 1 calc PR . .
C21 C 1.4424(10) 0.25 -0.1044(4) 0.154(4) Uani 1 2 d S . .
H21A H 1.3582 0.264 -0.1246 0.231 Uiso 0.5 1 calc PR . .
H21B H 1.4701 0.201 -0.117 0.231 Uiso 0.5 1 calc PR . .
H21C H 1.5148 0.285 -0.1139 0.231 Uiso 0.5 1 calc PR . .
O4 O 0.9388(10) 0.2896(7) 0.2701(5) 0.176(5) Uani 0.5 1 d PD B -1
H4 H 1.0086 0.2727 0.2537 0.264 Uiso 0.5 1 calc PRD B -1
C22 C 0.8419(16) 0.2307(11) 0.2808(7) 0.172(7) Uani 0.5 1 d PDU B -1
H22A H 0.82 0.2288 0.3227 0.257 Uiso 0.5 1 calc PR B -1
H22B H 0.8823 0.1841 0.2687 0.257 Uiso 0.5 1 calc PR B -1
H22C H 0.7583 0.2396 0.2584 0.257 Uiso 0.5 1 calc PR B -1

loop_
_atom_site_aniso_label
_atom_site_aniso_U_11
_atom_site_aniso_U_22
_atom_site_aniso_U_33
_atom_site_aniso_U_23
_atom_site_aniso_U_13
_atom_site_aniso_U_12
Mo 0.02621(18) 0.03033(17) 0.0434(2) 0 0.00387(13) 0
Cl1 0.0562(6) 0.0624(7) 0.0529(6) 0 -0.0111(5) 0
Cl2 0.0298(5) 0.0573(6) 0.0487(5) 0 -0.0010(4) 0
O1 0.0339(10) 0.0331(9) 0.0533(11) -0.0024(8) 0.0092(8) -0.0003(8)
O2 0.0396(15) 0.0468(15) 0.0518(17) 0 0.0156(13) 0
N7 0.0273(10) 0.0300(10) 0.0492(13) -0.0015(9) 0.0006(9) 0.0010(8)
N2 0.080(4) 0.109(4) 0.072(3) 0 0.015(3) 0
C1 0.0311(13) 0.0322(12) 0.0399(13) -0.0025(10) 0.0000(10) -0.0013(10)
C2 0.0330(13) 0.0349(13) 0.0475(15) -0.0042(11) -0.0004(11) 0.0032(11)
C3 0.0418(15) 0.0331(13) 0.0551(16) 0.0004(12) 0.0012(13) 0.0037(11)
C4 0.0428(15) 0.0371(13) 0.0461(15) 0.0023(12) 0.0026(12) -0.0002(11)
C5 0.0334(13) 0.0368(13) 0.0466(14) 0.0004(11) 0.0039(11) 0.0008(11)
C6 0.0290(13) 0.0300(12) 0.0433(13) -0.0022(10) -0.0015(10) 0.0011(10)
C8 0.0267(13) 0.0346(13) 0.0559(16) -0.0010(12) -0.0002(11) -0.0006(10)
C9 0.0300(14) 0.0362(14) 0.090(2) 0.0010(14) -0.0020(15) -0.0020(11)
C10 0.0265(14) 0.0426(17) 0.121(3) -0.0004(18) 0.0002(17) -0.0048(12)
C11 0.0367(15) 0.0420(15) 0.0623(18) -0.0107(14) 0.0071(13) 0.0043(12)
C12 0.074(3) 0.051(2) 0.161(4) -0.004(2) 0.053(3) 0.0203(19)
C13 0.052(2) 0.095(3) 0.061(2) -0.028(2) 0.0072(16) 0.0050(19)
C14 0.0349(16) 0.077(2) 0.075(2) -0.0153(18) 0.0020(15) 0.0035(16)
C15 0.0581(19) 0.0420(16) 0.0621(19) 0.0123(14) 0.0095(16) -0.0046(14)
C16A 0.114(10) 0.067(6) 0.105(8) 0.005(5) 0.026(7) -0.043(7)
C17A 0.097(8) 0.099(9) 0.121(10) 0.069(9) -0.009(7) -0.009(7)
C18A 0.103(9) 0.067(6) 0.115(11) 0.028(6) 0.062(9) 0.009(6)
C16B 0.093(7) 0.043(3) 0.107(7) 0.024(4) 0.033(6) 0.006(4)
C17B 0.126(9) 0.062(4) 0.063(4) 0.013(4) 0.030(5) -0.011(5)
C18B 0.066(5) 0.088(6) 0.128(9) 0.046(6) -0.001(5) -0.030(4)
C19 0.058(3) 0.140(6) 0.067(4) 0 0.014(3) 0
C20 0.088(5) 0.136(8) 0.154(8) 0 0.023(6) 0
C21 0.123(8) 0.250(14) 0.090(6) 0 0.030(5) 0
O4 0.154(9) 0.230(14) 0.143(8) -0.044(8) 0.032(7) -0.064(8)
C22 0.170(10) 0.182(13) 0.163(9) -0.007(8) -0.003(8) -0.013(9)

loop_
_atom_type_symbol
_atom_type_description
_atom_type_scat_dispersion_real
_atom_type_scat_dispersion_imag
_atom_type_scat_source
C C 0.0033 0.0016 'International Tables Vol C Tables 4.2.6.8 and 6.1.1.4'
H H 0 0 'International Tables Vol C Tables 4.2.6.8 and 6.1.1.4'
N N 0.0061 0.0033 'International Tables Vol C Tables 4.2.6.8 and 6.1.1.4'
O O 0.0106 0.006 'International Tables Vol C Tables 4.2.6.8 and 6.1.1.4'
Cl Cl 0.1484 0.1585 'International Tables Vol C Tables 4.2.6.8 and 6.1.1.4'
Mo Mo -1.6832 0.6857 'International Tables Vol C Tables 4.2.6.8 and 6.1.1.4'

loop_
_geom_angle_atom_site_label_1
_geom_angle_atom_site_label_2
_geom_angle_atom_site_label_3
_geom_angle
_geom_angle_site_symmetry_1
_geom_angle_site_symmetry_3
O1 Mo O1 140.98(10) . 8_565
O1 Mo N7 73.25(8) . .
O1 Mo N7 145.71(8) 8_565 .
O1 Mo N7 145.71(8) . 8_565
O1 Mo N7 73.25(8) 8_565 8_565
N7 Mo N7 72.48(11) . 8_565
O1 Mo O2 70.50(5) . .
O1 Mo O2 70.50(5) 8_565 .
N7 Mo O2 143.72(6) . .
N7 Mo O2 143.72(6) 8_565 .
O1 Mo Cl1 89.80(6) . .
O1 Mo Cl1 89.80(6) 8_565 .
N7 Mo Cl1 92.81(7) . .
N7 Mo Cl1 92.81(7) 8_565 .
O2 Mo Cl1 88.32(8) . .
O1 Mo Cl2 88.57(6) . .
O1 Mo Cl2 88.57(6) 8_565 .
N7 Mo Cl2 91.13(7) . .
N7 Mo Cl2 91.13(7) 8_565 .
O2 Mo Cl2 86.79(8) . .
Cl1 Mo Cl2 175.11(4) . .
C1 O1 Mo 122.24(16) . .
C19 O2 Mo 127.4(4) . .
C8 N7 C6 122.0(2) . .
C8 N7 Mo 119.73(17) . .
C6 N7 Mo 118.15(16) . .
C19 N2 C21 124.2(7) . .
C19 N2 C20 120.1(6) . .
C21 N2 C20 115.8(6) . .
O1 C1 C6 113.9(2) . .
O1 C1 C2 124.3(2) . .
C6 C1 C2 121.8(2) . .
C3 C2 C1 115.0(2) . .
C3 C2 C11 123.7(2) . .
C1 C2 C11 121.3(2) . .
C2 C3 C4 124.3(3) . .
C2 C3 H3 117.8 . .
C4 C3 H3 117.8 . .
C5 C4 C3 118.5(3) . .
C5 C4 C15 120.8(3) . .
C3 C4 C15 120.7(2) . .
C4 C5 C6 119.2(2) . .
C4 C5 H5 120.4 . .
C6 C5 H5 120.4 . .
C1 C6 C5 120.8(2) . .
C1 C6 N7 110.1(2) . .
C5 C6 N7 128.9(2) . .
N7 C8 C9 127.7(2) . .
N7 C8 C8 111.85(14) . 8_565
C9 C8 C8 120.19(16) . 8_565
C10 C9 C8 118.8(3) . .
C10 C9 H9 120.6 . .
C8 C9 H9 120.6 . .
C9 C10 C10 120.92(18) . 8_565
C9 C10 H10 119.5 . .
C10 C10 H10 119.5 8_565 .
C12 C11 C2 111.9(3) . .
C12 C11 C13 108.7(3) . .
C2 C11 C13 109.2(2) . .
C12 C11 C14 107.8(3) . .
C2 C11 C14 110.2(2) . .
C13 C11 C14 109.0(3) . .
C11 C12 H12A 109.5 . .
C11 C12 H12B 109.5 . .
H12A C12 H12B 109.5 . .
C11 C12 H12C 109.5 . .
H12A C12 H12C 109.5 . .
H12B C12 H12C 109.5 . .
C11 C13 H13A 109.5 . .
C11 C13 H13B 109.5 . .
H13A C13 H13B 109.5 . .
C11 C13 H13C 109.5 . .
H13A C13 H13C 109.5 . .
H13B C13 H13C 109.5 . .
C11 C14 H14A 109.5 . .
C11 C14 H14B 109.5 . .
H14A C14 H14B 109.5 . .
C11 C14 H14C 109.5 . .
H14A C14 H14C 109.5 . .
H14B C14 H14C 109.5 . .
C16B C15 C18A 129.4(5) . .
C16B C15 C17B 109.9(6) . .
C18A C15 C17B 47.6(6) . .
C16B C15 C4 114.9(4) . .
C18A C15 C4 115.5(4) . .
C17B C15 C4 109.0(4) . .
C16B C15 C16A 58.0(6) . .
C18A C15 C16A 108.5(7) . .
C17B C15 C16A 141.8(5) . .
C4 C15 C16A 108.7(4) . .
C16B C15 C17A 47.9(6) . .
C18A C15 C17A 109.3(8) . .
C17B C15 C17A 67.8(7) . .
C4 C15 C17A 109.0(4) . .
C16A C15 C17A 105.3(8) . .
C16B C15 C18B 110.5(6) . .
C18A C15 C18B 58.2(7) . .
C17B C15 C18B 105.5(6) . .
C4 C15 C18B 106.6(3) . .
C16A C15 C18B 57.1(6) . .
C17A C15 C18B 144.0(5) . .
C15 C16A H16A 109.5 . .
C15 C16A H16B 109.5 . .
C15 C16A H16C 109.5 . .
C15 C17A H17A 109.5 . .
C15 C17A H17B 109.5 . .
C15 C17A H17C 109.5 . .
C15 C18A H18A 109.5 . .
C15 C18A H18B 109.5 . .
C15 C18A H18C 109.5 . .
C15 C16B H16D 109.5 . .
C15 C16B H16E 109.5 . .
H16D C16B H16E 109.5 . .
C15 C16B H16F 109.5 . .
H16D C16B H16F 109.5 . .
H16E C16B H16F 109.5 . .
C15 C17B H17D 109.5 . .
C15 C17B H17E 109.5 . .
H17D C17B H17E 109.5 . .
C15 C17B H17F 109.5 . .
H17D C17B H17F 109.5 . .
H17E C17B H17F 109.5 . .
C15 C18B H18D 109.5 . .
C15 C18B H18E 109.5 . .
H18D C18B H18E 109.5 . .
C15 C18B H18F 109.5 . .
H18D C18B H18F 109.5 . .
H18E C18B H18F 109.5 . .
O2 C19 N2 125.9(6) . .
O2 C19 H19 117 . .
N2 C19 H19 117 . .
N2 C20 H20A 109.5 . .
N2 C20 H20B 109.5 . .
H20A C20 H20B 109.5 . .
N2 C20 H20C 109.5 . .
H20A C20 H20C 109.5 . .
H20B C20 H20C 109.5 . .
N2 C21 H21A 109.5 . .
N2 C21 H21B 109.5 . .
H21A C21 H21B 109.5 . .
N2 C21 H21C 109.5 . .
H21A C21 H21C 109.5 . .
H21B C21 H21C 109.5 . .

loop_
_geom_bond_atom_site_label_1
_geom_bond_atom_site_label_2
_geom_bond_distance
_geom_bond_site_symmetry_2
Mo O1 1.9849(18) .
Mo O1 1.9849(18) 8_565
Mo N7 2.057(2) .
Mo N7 2.057(2) 8_565
Mo O2 2.224(3) .
Mo Cl1 2.4068(11) .
Mo Cl2 2.4077(10) .
O1 C1 1.326(3) .
O2 C19 1.220(6) .
N7 C8 1.386(3) .
N7 C6 1.400(3) .
N2 C19 1.276(7) .
N2 C21 1.451(9) .
N2 C20 1.482(10) .
C1 C6 1.391(3) .
C1 C2 1.409(4) .
C2 C3 1.387(4) .
C2 C11 1.527(4) .
C3 C4 1.409(4) .
C3 H3 0.94 .
C4 C5 1.378(4) .
C4 C15 1.532(4) .
C5 C6 1.392(4) .
C5 H5 0.94 .
C8 C9 1.399(4) .
C8 C8 1.400(5) 8_565
C9 C10 1.379(4) .
C9 H9 0.94 .
C10 C10 1.390(6) 8_565
C10 H10 0.94 .
C11 C12 1.525(4) .
C11 C13 1.530(5) .
C11 C14 1.532(4) .
C12 H12A 0.97 .
C12 H12B 0.97 .
C12 H12C 0.97 .
C13 H13A 0.97 .
C13 H13B 0.97 .
C13 H13C 0.97 .
C14 H14A 0.97 .
C14 H14B 0.97 .
C14 H14C 0.97 .
C15 C16B 1.480(6) .
C15 C18A 1.485(7) .
C15 C17B 1.526(6) .
C15 C16A 1.536(7) .
C15 C17A 1.590(11) .
C15 C18B 1.592(9) .
C16A H16A 0.97 .
C16A H16B 0.97 .
C16A H16C 0.97 .
C17A H17A 0.97 .
C17A H17B 0.97 .
C17A H17C 0.97 .
C18A H18A 0.97 .
C18A H18B 0.97 .
C18A H18C 0.97 .
C16B H16D 0.97 .
C16B H16E 0.97 .
C16B H16F 0.97 .
C17B H17D 0.97 .
C17B H17E 0.97 .
C17B H17F 0.97 .
C18B H18D 0.97 .
C18B H18E 0.97 .
C18B H18F 0.97 .
C19 H19 0.94 .
C20 H20A 0.97 .
C20 H20B 0.97 .
C20 H20C 0.97 .
C21 H21A 0.97 .
C21 H21B 0.97 .
C21 H21C 0.97 .
O4 C22 1.441(15) .
O4 H4 0.83 .
C22 H22A 0.97 .
C22 H22B 0.97 .
C22 H22C 0.97 .

loop_
_geom_hbond_atom_site_label_D
_geom_hbond_atom_site_label_H
_geom_hbond_atom_site_label_A
_geom_hbond_distance_DH
_geom_hbond_distance_HA
_geom_hbond_distance_DA
_geom_hbond_angle_DHA
O4 H4 Cl2 0.83 2.6 3.391(10) 159.6

loop_
_geom_torsion_atom_site_label_1
_geom_torsion_atom_site_label_2
_geom_torsion_atom_site_label_3
_geom_torsion_atom_site_label_4
_geom_torsion
_geom_torsion_site_symmetry_1
_geom_torsion_site_symmetry_4
O1 Mo O1 C1 164.99(14) 8_565 .
N7 Mo O1 C1 -12.58(19) . .
N7 Mo O1 C1 -10.9(3) 8_565 .
O2 Mo O1 C1 166.1(2) . .
Cl1 Mo O1 C1 -105.58(19) . .
Cl2 Mo O1 C1 79.03(19) . .
O1 Mo O2 C19 90.38(7) . .
O1 Mo O2 C19 -90.38(7) 8_565 .
N7 Mo O2 C19 92.46(15) . .
N7 Mo O2 C19 -92.46(15) 8_565 .
Cl1 Mo O2 C19 0 . .
Cl2 Mo O2 C19 180 . .
O1 Mo N7 C8 -162.8(2) . .
O1 Mo N7 C8 19.9(3) 8_565 .
N7 Mo N7 C8 18.2(2) 8_565 .
O2 Mo N7 C8 -164.9(2) . .
Cl1 Mo N7 C8 -73.9(2) . .
Cl2 Mo N7 C8 109.0(2) . .
O1 Mo N7 C6 13.94(18) . .
O1 Mo N7 C6 -163.34(17) 8_565 .
N7 Mo N7 C6 -165.05(15) 8_565 .
O2 Mo N7 C6 11.9(3) . .
Cl1 Mo N7 C6 102.88(18) . .
Cl2 Mo N7 C6 -74.22(18) . .
Mo O1 C1 C6 9.1(3) . .
Mo O1 C1 C2 -170.9(2) . .
O1 C1 C2 C3 177.0(2) . .
C6 C1 C2 C3 -3.0(4) . .
O1 C1 C2 C11 -4.5(4) . .
C6 C1 C2 C11 175.5(2) . .
C1 C2 C3 C4 -1.9(4) . .
C11 C2 C3 C4 179.6(3) . .
C2 C3 C4 C5 2.6(4) . .
C2 C3 C4 C15 -177.9(3) . .
C3 C4 C5 C6 1.5(4) . .
C15 C4 C5 C6 -178.0(3) . .
O1 C1 C6 C5 -172.8(2) . .
C2 C1 C6 C5 7.2(4) . .
O1 C1 C6 N7 3.3(3) . .
C2 C1 C6 N7 -176.7(2) . .
C4 C5 C6 C1 -6.3(4) . .
C4 C5 C6 N7 178.4(3) . .
C8 N7 C6 C1 163.0(2) . .
Mo N7 C6 C1 -13.6(3) . .
C8 N7 C6 C5 -21.3(4) . .
Mo N7 C6 C5 162.0(2) . .
C6 N7 C8 C9 -18.3(5) . .
Mo N7 C8 C9 158.4(3) . .
C6 N7 C8 C8 167.63(18) . 8_565
Mo N7 C8 C8 -15.7(2) . 8_565
N7 C8 C9 C10 -176.3(3) . .
C8 C8 C9 C10 -2.6(4) 8_565 .
C8 C9 C10 C10 2.7(4) . 8_565
C3 C2 C11 C12 -2.4(5) . .
C1 C2 C11 C12 179.2(3) . .
C3 C2 C11 C13 117.9(3) . .
C1 C2 C11 C13 -60.5(4) . .
C3 C2 C11 C14 -122.4(3) . .
C1 C2 C11 C14 59.2(4) . .
C5 C4 C15 C16B 179.1(6) . .
C3 C4 C15 C16B -0.4(7) . .
C5 C4 C15 C18A -5.8(8) . .
C3 C4 C15 C18A 174.7(8) . .
C5 C4 C15 C17B -57.1(6) . .
C3 C4 C15 C17B 123.4(6) . .
C5 C4 C15 C16A 116.4(6) . .
C3 C4 C15 C16A -63.1(6) . .
C5 C4 C15 C17A -129.4(7) . .
C3 C4 C15 C17A 51.2(8) . .
C5 C4 C15 C18B 56.3(6) . .
C3 C4 C15 C18B -123.2(5) . .
Mo O2 C19 N2 180 . .
C21 N2 C19 O2 180 . .
C20 N2 C19 O2 0 . .
